data_4302009
loop_
_publ_author_name
'Wentong Chen'
'Shunichi Fukuzumi'

_publ_section_title
;
Ligand-Dependent Ultrasonic-Assistant Self-Assemblies and Photophysical
Properties of Lanthanide Nicotinic/Isonicotinic Complexes
;
_journal_name_full 'Inorganic Chemistry'
_journal_page_first 3800
_journal_page_last 3807
_journal_paper_doi 10.1021/ic9000279
_journal_volume 48
_journal_year 2009
_chemical_formula_moiety 'C12 H16 Cl N2 O8 Tb'
_chemical_formula_sum 'C12 H16 Cl N2 O8 Tb'
_chemical_formula_weight 510.64
_chemical_melting_point ?
_chemical_name_common '[Tb(H2O)4(C6NO2H4)2]n.nCl'
_chemical_name_systematic '[Tb(H2O)4(C6NO2H4)2]n.nCl'
_space_group_IT_number 60
_symmetry_cell_setting orthorhombic
_symmetry_space_group_name_Hall '-P 2n 2ab'
_symmetry_space_group_name_H-M 'P b c n'
_atom_sites_solution_hydrogens geom
_atom_sites_solution_primary direct
_atom_sites_solution_secondary difmap
_audit_creation_method SHELXL-97
_cell_angle_alpha 90.00
_cell_angle_beta 90.00
_cell_angle_gamma 90.00
_cell_formula_units_Z 4
_cell_length_a 8.869(2)
_cell_length_b 19.589(4)
_cell_length_c 10.001(2)
_cell_measurement_reflns_used 4356
_cell_measurement_temperature 293(2)
_cell_measurement_theta_max 27.4835
_cell_measurement_theta_min 3.0677
_cell_volume 1737.5(6)
_computing_cell_refinement 'CrystalClear (Rigaku Corp., 2002)'
_computing_data_collection 'CrystalClear (Rigaku Corp., 2002)'
_computing_data_reduction 'CrystalClear (Rigaku Corp., 2002)'
_computing_publication_material 'Siemens SHELXTL^TM^ 5'
_computing_structure_refinement 'Siemens SHELXTL^TM^ 5'
_computing_structure_solution 'Siemens SHELXTL^TM^ 5'
_diffrn_ambient_temperature 123.15
_diffrn_measured_fraction_theta_full 0.997
_diffrn_measured_fraction_theta_max 0.997
_diffrn_measurement_device_type 'Rigaku Mercury CCD'
_diffrn_measurement_method \w
_diffrn_radiation_monochromator graphite
_diffrn_radiation_source 'rotating-anode generator'
_diffrn_radiation_type MoK\a
_diffrn_radiation_wavelength 0.71073
_diffrn_reflns_av_R_equivalents 0.0246
_diffrn_reflns_av_sigmaI/netI 0.0141
_diffrn_reflns_limit_h_max 10
_diffrn_reflns_limit_h_min -10
_diffrn_reflns_limit_k_max 23
_diffrn_reflns_limit_k_min -23
_diffrn_reflns_limit_l_max 11
_diffrn_reflns_limit_l_min -11
_diffrn_reflns_number 10440
_diffrn_reflns_theta_full 25.02
_diffrn_reflns_theta_max 25.02
_diffrn_reflns_theta_min 3.24
_exptl_absorpt_coefficient_mu 4.265
_exptl_absorpt_correction_T_max 0.650
_exptl_absorpt_correction_T_min 0.542
_exptl_absorpt_correction_type multi-scan
_exptl_absorpt_process_details 'Sphere (Rigaku CrystalClear)'
_exptl_crystal_colour Colorless
_exptl_crystal_density_diffrn 1.952
_exptl_crystal_density_meas ?
_exptl_crystal_density_method .
_exptl_crystal_description prism
_exptl_crystal_F_000 992
_exptl_crystal_size_max 0.40
_exptl_crystal_size_mid 0.12
_exptl_crystal_size_min 0.10
_refine_diff_density_max 1.163
_refine_diff_density_min -0.712
_refine_diff_density_rms 0.091
_refine_ls_extinction_coef 0
_refine_ls_extinction_method none
_refine_ls_goodness_of_fit_ref 1.161
_refine_ls_hydrogen_treatment constr
_refine_ls_matrix_type full
_refine_ls_number_parameters 110
_refine_ls_number_reflns 1535
_refine_ls_number_restraints 0
_refine_ls_restrained_S_all 1.161
_refine_ls_R_factor_all 0.0232
_refine_ls_R_factor_gt 0.0217
_refine_ls_shift/su_max 0.000
_refine_ls_shift/su_mean 0.000
_refine_ls_structure_factor_coef Fsqd
_refine_ls_weighting_details 'calc w=1/[\s^2^(Fo^2^)+(0.0162P)^2^+6.0414P] where P=(Fo^2^+2Fc^2^)/3'
_refine_ls_weighting_scheme calc
_refine_ls_wR_factor_gt 0.0499
_refine_ls_wR_factor_ref 0.0507
_reflns_number_gt 1463
_reflns_number_total 1535
_reflns_threshold_expression >2sigma(I)
_cod_data_source_file ic9000279_si_001_5.cif
_cod_data_source_block 5
_cod_depositor_comments
;
The following automatic conversions were performed:
'_symmetry_cell_setting' value 'ORTHORHOMBIC' changed to 'orthorhombic'
according to '/home/saulius/struct/CIF-dictionaries/cif_core.dic'
dictionary named 'cif_core.dic' version 2.4.1 from
2010-06-29.

'_exptl_absorpt_correction_type' value 'Multi-scan' changed
to 'multi-scan' according to
'/home/saulius/struct/CIF-dictionaries/cif_core.dic' dictionary named
'cif_core.dic' version 2.4.1 from 2010-06-29.

Automatic conversion script
Id: cif_fix_enum 1527 2010-12-29 10:47:43Z saulius 

The following automatic conversions were performed:

'_chemical_melting_point' value 'not measured' was changed to '?' -
the value is undefined or not given.

Automatic conversion script
Id: cif_fix_values 1646 2011-03-28 12:23:43Z adriana 
;
_cod_original_cell_volume 1737.4(6)
_cod_database_code 4302009

loop_
_symmetry_equiv_pos_as_xyz
'x, y, z'
'-x+1/2, -y+1/2, z+1/2'
'-x, y, -z+1/2'
'x+1/2, -y+1/2, -z'
'-x, -y, -z'
'x-1/2, y-1/2, -z-1/2'
'x, -y, z-1/2'
'-x-1/2, y-1/2, z'

loop_
_atom_site_label
_atom_site_type_symbol
_atom_site_fract_x
_atom_site_fract_y
_atom_site_fract_z
_atom_site_U_iso_or_equiv
_atom_site_adp_type
_atom_site_occupancy
_atom_site_symmetry_multiplicity
_atom_site_calc_flag
_atom_site_refinement_flags
_atom_site_disorder_assembly
_atom_site_disorder_group
Tb1 Tb 0.0000 0.011426(10) 1.2500 0.00950(9) Uani 1 2 d S . .
Cl1 Cl -0.5000 -0.05760(7) 1.2500 0.0207(3) Uani 1 2 d S . .
O1W O 0.2478(3) 0.05070(11) 1.3348(2) 0.0158(5) Uani 1 1 d . . .
H1WA H 0.2474 0.0500 1.4167 0.024 Uiso 1 1 calc R . .
O2W O -0.1965(3) -0.04013(12) 1.3850(2) 0.0173(5) Uani 1 1 d . . .
H2WA H -0.1779 -0.0340 1.4644 0.026 Uiso 1 1 calc R . .
O1 O -0.1045(3) -0.06707(12) 1.1046(2) 0.0162(5) Uani 1 1 d . . .
O2 O -0.0435(3) -0.10126(12) 0.8984(2) 0.0172(5) Uani 1 1 d . . .
N1 N -0.1453(3) -0.32133(15) 1.1323(3) 0.0215(7) Uani 1 1 d . . .
C1 C -0.0812(4) -0.11192(16) 1.0179(3) 0.0127(7) Uani 1 1 d . . .
C2 C -0.1019(4) -0.18552(16) 1.0593(3) 0.0126(7) Uani 1 1 d . . .
C3 C -0.1759(4) -0.20196(18) 1.1771(3) 0.0177(7) Uani 1 1 d . . .
H3A H -0.2118 -0.1679 1.2336 0.021 Uiso 1 1 calc R . .
C4 C -0.1951(4) -0.27001(19) 1.2083(4) 0.0219(8) Uani 1 1 d . . .
H4A H -0.2458 -0.2808 1.2869 0.026 Uiso 1 1 calc R . .
C5 C -0.0702(4) -0.30512(18) 1.0200(4) 0.0213(8) Uani 1 1 d . . .
H5A H -0.0326 -0.3402 0.9668 0.026 Uiso 1 1 calc R . .
C6 C -0.0467(4) -0.23810(17) 0.9804(4) 0.0181(7) Uani 1 1 d . . .
H6A H 0.0055 -0.2285 0.9019 0.022 Uiso 1 1 calc R . .

loop_
_atom_site_aniso_label
_atom_site_aniso_U_11
_atom_site_aniso_U_22
_atom_site_aniso_U_33
_atom_site_aniso_U_23
_atom_site_aniso_U_13
_atom_site_aniso_U_12
Tb1 0.01233(13) 0.00790(13) 0.00825(14) 0.000 -0.00021(8) 0.000
Cl1 0.0137(6) 0.0221(6) 0.0262(7) 0.000 -0.0055(5) 0.000
O1W 0.0180(12) 0.0162(12) 0.0131(11) -0.0013(10) -0.0007(10) -0.0032(10)
O2W 0.0166(12) 0.0246(13) 0.0108(12) 0.0017(10) -0.0013(10) -0.0035(10)
O1 0.0162(12) 0.0148(12) 0.0177(12) -0.0038(10) -0.0014(10) -0.0011(10)
O2 0.0234(13) 0.0136(11) 0.0147(13) 0.0031(10) 0.0033(10) -0.0005(10)
N1 0.0219(16) 0.0161(16) 0.0265(17) 0.0035(13) -0.0030(14) -0.0023(13)
C1 0.0100(16) 0.0131(16) 0.0149(17) -0.0005(14) -0.0046(13) -0.0004(12)
C2 0.0116(16) 0.0132(16) 0.0131(17) 0.0005(13) -0.0024(13) -0.0012(13)
C3 0.0191(18) 0.0186(18) 0.0155(18) -0.0003(15) 0.0012(15) 0.0016(14)
C4 0.0223(19) 0.024(2) 0.0197(19) 0.0054(15) 0.0019(16) -0.0025(15)
C5 0.026(2) 0.0158(17) 0.0223(19) -0.0018(15) 0.0020(16) 0.0007(15)
C6 0.0215(18) 0.0173(18) 0.0154(17) -0.0003(14) 0.0014(15) -0.0001(14)

loop_
_atom_type_symbol
_atom_type_description
_atom_type_scat_dispersion_real
_atom_type_scat_dispersion_imag
_atom_type_scat_source
C C 0.0033 0.0016 'International Tables Vol C Tables 4.2.6.8 and 6.1.1.4'
H H 0.0000 0.0000 'International Tables Vol C Tables 4.2.6.8 and 6.1.1.4'
N N 0.0061 0.0033 'International Tables Vol C Tables 4.2.6.8 and 6.1.1.4'
O O 0.0106 0.0060 'International Tables Vol C Tables 4.2.6.8 and 6.1.1.4'
Cl Cl 0.1484 0.1585 'International Tables Vol C Tables 4.2.6.8 and 6.1.1.4'
Tb Tb -0.1723 4.1537 'International Tables Vol C Tables 4.2.6.8 and 6.1.1.4'

loop_
_geom_angle_atom_site_label_1
_geom_angle_atom_site_label_2
_geom_angle_atom_site_label_3
_geom_angle
_geom_angle_site_symmetry_1
_geom_angle_site_symmetry_3
_geom_angle_publ_flag
O1 Tb1 O1 96.57(12) . 3_557 ?
O1 Tb1 O2 146.68(8) . 7_556 ?
O1 Tb1 O2 99.66(9) 3_557 7_556 ?
O1 Tb1 O2 99.66(9) . 5_557 ?
O1 Tb1 O2 146.68(8) 3_557 5_557 ?
O2 Tb1 O2 82.14(12) 7_556 5_557 ?
O1 Tb1 O2W 77.58(8) . . ?
O1 Tb1 O2W 70.17(8) 3_557 . ?
O2 Tb1 O2W 80.86(8) 7_556 . ?
O2 Tb1 O2W 141.89(8) 5_557 . ?
O1 Tb1 O2W 70.17(8) . 3_557 ?
O1 Tb1 O2W 77.58(8) 3_557 3_557 ?
O2 Tb1 O2W 141.89(8) 7_556 3_557 ?
O2 Tb1 O2W 80.86(8) 5_557 3_557 ?
O2W Tb1 O2W 130.78(12) . 3_557 ?
O1 Tb1 O1W 141.06(8) . . ?
O1 Tb1 O1W 68.62(8) 3_557 . ?
O2 Tb1 O1W 72.24(8) 7_556 . ?
O2 Tb1 O1W 80.61(8) 5_557 . ?
O2W Tb1 O1W 125.19(8) . . ?
O2W Tb1 O1W 71.47(8) 3_557 . ?
O1 Tb1 O1W 68.62(8) . 3_557 ?
O1 Tb1 O1W 141.06(8) 3_557 3_557 ?
O2 Tb1 O1W 80.61(8) 7_556 3_557 ?
O2 Tb1 O1W 72.24(8) 5_557 3_557 ?
O2W Tb1 O1W 71.47(8) . 3_557 ?
O2W Tb1 O1W 125.19(8) 3_557 3_557 ?
O1W Tb1 O1W 143.82(11) . 3_557 ?
Tb1 O1W H1WA 109.5 . . ?
Tb1 O2W H2WA 109.5 . . ?
C1 O1 Tb1 146.8(2) . . ?
C1 O2 Tb1 140.6(2) . 5_557 ?
C4 N1 C5 117.5(3) . . ?
O1 C1 O2 125.8(3) . . ?
O1 C1 C2 117.4(3) . . ?
O2 C1 C2 116.8(3) . . ?
C6 C2 C3 118.6(3) . . ?
C6 C2 C1 120.7(3) . . ?
C3 C2 C1 120.8(3) . . ?
C4 C3 C2 118.4(3) . . ?
C4 C3 H3A 120.8 . . ?
C2 C3 H3A 120.8 . . ?
N1 C4 C3 123.9(3) . . ?
N1 C4 H4A 118.1 . . ?
C3 C4 H4A 118.1 . . ?
N1 C5 C6 122.5(3) . . ?
N1 C5 H5A 118.8 . . ?
C6 C5 H5A 118.8 . . ?
C5 C6 C2 119.2(3) . . ?
C5 C6 H6A 120.4 . . ?
C2 C6 H6A 120.4 . . ?

loop_
_geom_bond_atom_site_label_1
_geom_bond_atom_site_label_2
_geom_bond_distance
_geom_bond_site_symmetry_2
_geom_bond_publ_flag
Tb1 O1 2.311(2) . ?
Tb1 O1 2.311(2) 3_557 ?
Tb1 O2 2.334(2) 7_556 ?
Tb1 O2 2.334(2) 5_557 ?
Tb1 O2W 2.425(2) . ?
Tb1 O2W 2.425(2) 3_557 ?
Tb1 O1W 2.478(2) . ?
Tb1 O1W 2.478(2) 3_557 ?
O1W H1WA 0.8200 . ?
O2W H2WA 0.8200 . ?
O1 C1 1.251(4) . ?
O2 C1 1.259(4) . ?
O2 Tb1 2.334(2) 5_557 ?
N1 C4 1.336(5) . ?
N1 C5 1.343(5) . ?
C1 C2 1.511(4) . ?
C2 C6 1.387(5) . ?
C2 C3 1.387(5) . ?
C3 C4 1.380(5) . ?
C3 H3A 0.9300 . ?
C4 H4A 0.9300 . ?
C5 C6 1.387(5) . ?
C5 H5A 0.9300 . ?
C6 H6A 0.9300 . ?
